data_2219268
loop_
_publ_author_name
'Hassan, Nor Duha'
'Tajuddin, Hairul Anuar'
'Abdullah, Zanariah'
'Ng, Seik Weng'

_publ_section_title
;
 Quinoxalin-2-yl <i>m</i>-tolyl ether
;
_journal_coeditor_code BT2770
_journal_issue 9
_journal_name_full 'Acta Crystallographica Section E'
_journal_page_first o1822
_journal_paper_doi 10.1107/S1600536808026822
_journal_volume 64
_journal_year 2008
_chemical_formula_moiety 'C15 H12 N2 O'
_chemical_formula_sum 'C15 H12 N2 O'
_chemical_formula_weight 236.27
_chemical_name_systematic
;
Quinoxalin-2-yl <i>m</i>-tolyl ether
;
_space_group_IT_number 15
_symmetry_cell_setting monoclinic
_symmetry_space_group_name_Hall '-C 2yc'
_symmetry_space_group_name_H-M 'C 1 2/c 1'
_atom_sites_solution_hydrogens geom
_atom_sites_solution_primary direct
_atom_sites_solution_secondary difmap
_audit_creation_method SHELXL-97
_cell_angle_alpha 90.00
_cell_angle_beta 112.4870(10)
_cell_angle_gamma 90.00
_cell_formula_units_Z 8
_cell_length_a 18.5958(5)
_cell_length_b 7.07100(10)
_cell_length_c 19.4821(5)
_cell_measurement_reflns_used 756
_cell_measurement_temperature 100(2)
_cell_measurement_theta_max 24.6
_cell_measurement_theta_min 2.7
_cell_volume 2366.94(10)
_computing_cell_refinement 'SAINT (Bruker, 2007)'
_computing_data_collection 'APEX2 software (Bruker, 2007)'
_computing_data_reduction SAINT
_computing_molecular_graphics 'X-Seed (Barbour, 2001)'
_computing_publication_material 'publCIF (Westrip, 2008)'
_computing_structure_refinement 'SHELXL-97 (Sheldrick, 2008)'
_computing_structure_solution 'SHELXS-97 (Sheldrick, 2008)'
_diffrn_ambient_temperature 100(2)
_diffrn_measured_fraction_theta_full 0.998
_diffrn_measured_fraction_theta_max 0.998
_diffrn_measurement_device_type 'Bruker SMART APEX diffractometer'
_diffrn_measurement_method '\w scans'
_diffrn_radiation_monochromator graphite
_diffrn_radiation_source 'fine-focus sealed tube'
_diffrn_radiation_type MoK\a
_diffrn_radiation_wavelength 0.71073
_diffrn_reflns_av_R_equivalents 0.0250
_diffrn_reflns_av_sigmaI/netI 0.0282
_diffrn_reflns_limit_h_max 24
_diffrn_reflns_limit_h_min -24
_diffrn_reflns_limit_k_max 9
_diffrn_reflns_limit_k_min -9
_diffrn_reflns_limit_l_max 25
_diffrn_reflns_limit_l_min -25
_diffrn_reflns_number 8036
_diffrn_reflns_theta_full 27.50
_diffrn_reflns_theta_max 27.50
_diffrn_reflns_theta_min 2.26
_diffrn_standards_decay_% 0
_diffrn_standards_interval_count 0
_diffrn_standards_interval_time 0
_diffrn_standards_number 0
_exptl_absorpt_coefficient_mu 0.085
_exptl_absorpt_correction_type none
_exptl_crystal_colour Colorless
_exptl_crystal_density_diffrn 1.326
_exptl_crystal_density_method 'not measured'
_exptl_crystal_description Block
_exptl_crystal_F_000 992
_exptl_crystal_size_max 0.40
_exptl_crystal_size_mid 0.15
_exptl_crystal_size_min 0.10
_refine_diff_density_max 0.294
_refine_diff_density_min -0.257
_refine_ls_extinction_method none
_refine_ls_goodness_of_fit_ref 1.039
_refine_ls_hydrogen_treatment constr
_refine_ls_matrix_type full
_refine_ls_number_parameters 164
_refine_ls_number_reflns 2708
_refine_ls_number_restraints 0
_refine_ls_restrained_S_all 1.039
_refine_ls_R_factor_all 0.0515
_refine_ls_R_factor_gt 0.0404
_refine_ls_shift/su_max 0.001
_refine_ls_shift/su_mean 0.001
_refine_ls_structure_factor_coef Fsqd
_refine_ls_weighting_details 'calc w=1/[\s^2^(Fo^2^)+(0.0586P)^2^+1.0233P] where P=(Fo^2^+2Fc^2^)/3'
_refine_ls_weighting_scheme calc
_refine_ls_wR_factor_gt 0.1043
_refine_ls_wR_factor_ref 0.1116
_reflns_number_gt 2179
_reflns_number_total 2708
_reflns_threshold_expression I>2\s(I)
_cod_data_source_file bt2770.cif
_cod_data_source_block I
_cod_depositor_comments
;
The following automatic conversions were performed:
'_symmetry_cell_setting' value 'Monoclinic' changed to 'monoclinic'
according to '/home/saulius/struct/CIF-dictionaries/cif_core.dic'
dictionary named 'cif_core.dic' version 2.4.1 from
2010-06-29.

'_exptl_absorpt_correction_type' value 'None' changed to
'none' according to '/home/saulius/struct/CIF-dictionaries/cif_core.dic'
dictionary named 'cif_core.dic' version 2.4.1 from 2010-06-29.

Automatic conversion script
Id: cif_fix_enum 1527 2010-12-29 10:47:43Z saulius 

The following automatic conversions were performed:

'_symmetry_cell_setting' value 'Monoclinic' changed to 'monoclinic'
according to /home/saulius/struct/CIF-dictionaries/cif_core.dic
dictionary named 'cif_core.dic' version 2.4.1 from
2010-06-29.

'_exptl_absorpt_correction_type' value 'None' changed to
'none' according to
/home/saulius/struct/CIF-dictionaries/cif_core.dic dictionary named
'cif_core.dic' version 2.4.1 from 2010-06-29.

Automatic conversion script
Id: cif_fix_values 1715 2011-07-08 13:25:40Z adriana 
;
_cod_original_cell_volume 2366.94(9)
_cod_original_sg_symbol_H-M 'C 2/c'
_cod_database_code 2219268
_cod_database_fobs_code 2219268

loop_
_symmetry_equiv_pos_as_xyz
'x, y, z'
'-x, y, -z+1/2'
'x+1/2, y+1/2, z'
'-x+1/2, y+1/2, -z+1/2'
'-x, -y, -z'
'x, -y, z-1/2'
'-x+1/2, -y+1/2, -z'
'x+1/2, -y+1/2, z-1/2'

loop_
_atom_site_type_symbol
_atom_site_label
_atom_site_fract_x
_atom_site_fract_y
_atom_site_fract_z
_atom_site_U_iso_or_equiv
_atom_site_adp_type
_atom_site_calc_flag
_atom_site_refinement_flags
_atom_site_occupancy
O O1 0.67552(5) 0.84219(13) 0.54655(5) 0.0215(2) Uani d . 1
N N1 0.58519(6) 0.74119(14) 0.59395(5) 0.0174(2) Uani d . 1
N N2 0.47213(6) 0.77607(15) 0.44719(6) 0.0200(2) Uani d . 1
C C1 0.73297(7) 0.83475(17) 0.61927(7) 0.0179(3) Uani d . 1
C C2 0.78445(7) 0.68518(17) 0.63734(7) 0.0202(3) Uani d . 1
H H2 0.7802 0.5894 0.6018 0.024 Uiso calc R 1
C C3 0.84288(7) 0.67583(18) 0.70839(7) 0.0223(3) Uani d . 1
C C4 0.84907(7) 0.82240(19) 0.75792(7) 0.0215(3) Uani d . 1
H H4 0.8893 0.8193 0.8060 0.026 Uiso calc R 1
C C5 0.79743(7) 0.97296(18) 0.73822(7) 0.0220(3) Uani d . 1
H H5 0.8027 1.0723 0.7727 0.026 Uiso calc R 1
C C6 0.73806(7) 0.97912(17) 0.66841(7) 0.0206(3) Uani d . 1
H H6 0.7018 1.0804 0.6548 0.025 Uiso calc R 1
C C7 0.89521(8) 0.5050(2) 0.73175(9) 0.0364(4) Uani d . 1
H H7A 0.9393 0.5328 0.7781 0.055 Uiso calc R 1
H H7B 0.9145 0.4736 0.6929 0.055 Uiso calc R 1
H H7C 0.8658 0.3977 0.7395 0.055 Uiso calc R 1
C C8 0.60151(7) 0.79686(16) 0.53826(7) 0.0174(3) Uani d . 1
C C9 0.54531(7) 0.81523(17) 0.46401(7) 0.0192(3) Uani d . 1
H H9 0.5618 0.8570 0.4260 0.023 Uiso calc R 1
C C10 0.45167(7) 0.71606(16) 0.50459(7) 0.0176(3) Uani d . 1
C C11 0.37355(7) 0.66926(17) 0.48997(7) 0.0218(3) Uani d . 1
H H11 0.3356 0.6792 0.4408 0.026 Uiso calc R 1
C C12 0.35219(7) 0.60961(18) 0.54625(7) 0.0230(3) Uani d . 1
H H12 0.2994 0.5791 0.5362 0.028 Uiso calc R 1
C C13 0.40826(7) 0.59334(17) 0.61903(7) 0.0219(3) Uani d . 1
H H13 0.3930 0.5512 0.6577 0.026 Uiso calc R 1
C C14 0.48469(7) 0.63759(17) 0.63472(7) 0.0194(3) Uani d . 1
H H14 0.5219 0.6266 0.6841 0.023 Uiso calc R 1
C C15 0.50814(7) 0.69927(16) 0.57774(7) 0.0163(3) Uani d . 1

loop_
_atom_site_aniso_label
_atom_site_aniso_U_11
_atom_site_aniso_U_22
_atom_site_aniso_U_33
_atom_site_aniso_U_12
_atom_site_aniso_U_13
_atom_site_aniso_U_23
O1 0.0167(4) 0.0313(5) 0.0162(4) -0.0030(4) 0.0059(3) 0.0016(4)
N1 0.0173(5) 0.0183(5) 0.0161(5) 0.0006(4) 0.0057(4) 0.0004(4)
N2 0.0221(6) 0.0191(5) 0.0168(5) -0.0012(4) 0.0051(4) 0.0003(4)
C1 0.0150(6) 0.0236(6) 0.0156(6) -0.0040(5) 0.0063(5) 0.0018(5)
C2 0.0197(6) 0.0207(6) 0.0228(6) -0.0035(5) 0.0108(5) -0.0027(5)
C3 0.0173(6) 0.0252(6) 0.0266(7) 0.0009(5) 0.0106(5) 0.0046(5)
C4 0.0160(6) 0.0301(7) 0.0176(6) -0.0044(5) 0.0055(5) 0.0027(5)
C5 0.0240(7) 0.0248(6) 0.0201(6) -0.0051(5) 0.0116(5) -0.0028(5)
C6 0.0203(6) 0.0213(6) 0.0223(6) 0.0011(5) 0.0104(5) 0.0017(5)
C7 0.0294(8) 0.0366(8) 0.0422(9) 0.0122(6) 0.0127(7) 0.0077(7)
C8 0.0167(6) 0.0168(6) 0.0190(6) 0.0001(4) 0.0071(5) -0.0010(5)
C9 0.0220(7) 0.0197(6) 0.0161(6) -0.0009(5) 0.0076(5) 0.0005(5)
C10 0.0194(6) 0.0141(5) 0.0186(6) 0.0004(4) 0.0065(5) -0.0001(5)
C11 0.0180(6) 0.0209(6) 0.0218(6) -0.0007(5) 0.0023(5) 0.0011(5)
C12 0.0178(6) 0.0227(6) 0.0291(7) -0.0027(5) 0.0097(5) -0.0005(5)
C13 0.0251(7) 0.0200(6) 0.0237(6) -0.0011(5) 0.0128(5) 0.0004(5)
C14 0.0213(6) 0.0190(6) 0.0180(6) 0.0003(5) 0.0074(5) 0.0003(5)
C15 0.0178(6) 0.0133(5) 0.0172(6) 0.0010(4) 0.0060(5) -0.0016(4)

loop_
_atom_type_symbol
_atom_type_description
_atom_type_scat_dispersion_real
_atom_type_scat_dispersion_imag
_atom_type_scat_source
C C 0.0033 0.0016 'International Tables Vol C Tables 4.2.6.8 and 6.1.1.4'
H H 0.0000 0.0000 'International Tables Vol C Tables 4.2.6.8 and 6.1.1.4'
N N 0.0061 0.0033 'International Tables Vol C Tables 4.2.6.8 and 6.1.1.4'
O O 0.0106 0.0060 'International Tables Vol C Tables 4.2.6.8 and 6.1.1.4'

loop_
_geom_angle_atom_site_label_1
_geom_angle_atom_site_label_2
_geom_angle_atom_site_label_3
_geom_angle
C8 O1 C1 116.93(9)
C8 N1 C15 115.49(10)
C9 N2 C10 116.58(10)
C6 C1 C2 122.30(11)
C6 C1 O1 119.61(11)
C2 C1 O1 118.02(11)
C1 C2 C3 119.36(11)
C1 C2 H2 120.3
C3 C2 H2 120.3
C4 C3 C2 118.62(11)
C4 C3 C7 121.00(12)
C2 C3 C7 120.30(12)
C5 C4 C3 121.04(11)
C5 C4 H4 119.5
C3 C4 H4 119.5
C6 C5 C4 120.22(12)
C6 C5 H5 119.9
C4 C5 H5 119.9
C1 C6 C5 118.40(12)
C1 C6 H6 120.8
C5 C6 H6 120.8
C3 C7 H7A 109.5
C3 C7 H7B 109.5
H7A C7 H7B 109.5
C3 C7 H7C 109.5
H7A C7 H7C 109.5
H7B C7 H7C 109.5
N1 C8 O1 121.51(11)
N1 C8 C9 124.08(11)
O1 C8 C9 114.41(10)
N2 C9 C8 121.63(11)
N2 C9 H9 119.2
C8 C9 H9 119.2
N2 C10 C11 119.44(11)
N2 C10 C15 120.93(11)
C11 C10 C15 119.63(11)
C12 C11 C10 120.23(12)
C12 C11 H11 119.9
C10 C11 H11 119.9
C11 C12 C13 120.17(12)
C11 C12 H12 119.9
C13 C12 H12 119.9
C14 C13 C12 120.76(12)
C14 C13 H13 119.6
C12 C13 H13 119.6
C13 C14 C15 120.15(11)
C13 C14 H14 119.9
C15 C14 H14 119.9
N1 C15 C14 119.66(11)
N1 C15 C10 121.29(11)
C14 C15 C10 119.05(11)

loop_
_geom_bond_atom_site_label_1
_geom_bond_atom_site_label_2
_geom_bond_distance
O1 C8 1.3612(14)
O1 C1 1.4119(14)
N1 C8 1.2947(16)
N1 C15 1.3764(15)
N2 C9 1.3018(15)
N2 C10 1.3787(16)
C1 C6 1.3778(17)
C1 C2 1.3787(17)
C2 C3 1.3967(17)
C2 H2 0.9500
C3 C4 1.3905(19)
C3 C7 1.5080(18)
C4 C5 1.3859(18)
C4 H4 0.9500
C5 C6 1.3863(17)
C5 H5 0.9500
C6 H6 0.9500
C7 H7A 0.9800
C7 H7B 0.9800
C7 H7C 0.9800
C8 C9 1.4302(17)
C9 H9 0.9500
C10 C11 1.4087(17)
C10 C15 1.4153(16)
C11 C12 1.3678(18)
C11 H11 0.9500
C12 C13 1.4071(18)
C12 H12 0.9500
C13 C14 1.3707(17)
C13 H13 0.9500
C14 C15 1.4082(17)
C14 H14 0.9500

loop_
_geom_torsion_atom_site_label_1
_geom_torsion_atom_site_label_2
_geom_torsion_atom_site_label_3
_geom_torsion_atom_site_label_4
_geom_torsion
C8 O1 C1 C6 -77.38(14)
C8 O1 C1 C2 105.36(13)
C6 C1 C2 C3 1.58(18)
O1 C1 C2 C3 178.76(10)
C1 C2 C3 C4 -2.44(18)
C1 C2 C3 C7 174.40(12)
C2 C3 C4 C5 1.48(18)
C7 C3 C4 C5 -175.34(12)
C3 C4 C5 C6 0.41(18)
C2 C1 C6 C5 0.31(18)
O1 C1 C6 C5 -176.82(10)
C4 C5 C6 C1 -1.31(18)
C15 N1 C8 O1 -179.77(10)
C15 N1 C8 C9 -0.15(17)
C1 O1 C8 N1 -3.05(16)
C1 O1 C8 C9 177.29(10)
C10 N2 C9 C8 0.00(17)
N1 C8 C9 N2 -0.01(19)
O1 C8 C9 N2 179.64(11)
C9 N2 C10 C11 -179.26(11)
C9 N2 C10 C15 0.17(17)
N2 C10 C11 C12 -179.95(11)
C15 C10 C11 C12 0.61(18)
C10 C11 C12 C13 -0.45(19)
C11 C12 C13 C14 0.31(19)
C12 C13 C14 C15 -0.33(19)
C8 N1 C15 C14 -179.98(11)
C8 N1 C15 C10 0.31(16)
C13 C14 C15 N1 -179.24(11)
C13 C14 C15 C10 0.48(18)
N2 C10 C15 N1 -0.33(17)
C11 C10 C15 N1 179.09(11)
N2 C10 C15 C14 179.95(11)
C11 C10 C15 C14 -0.62(17)

loop_
_cod_related_entry_id
_cod_related_entry_database
_cod_related_entry_code
1 ChemSpider 24740649
